data_4115964
loop_
_publ_author_name
'J\"org Eppinger'
'Michael Spiegler'
'Wolfgang Hieringer'
'Wolfgang A. Herrmann'
'Reiner Anwander'

_publ_contact_author_address
;
       Anorganisch-chemisches Institut der
       Technischen Universit\"at M\"unchen
       Lichtenbergstrasse 4
       D-85747 Garching bei M\"unchen
;
_publ_contact_author_email reiner.anwander@ch.tum.de
_publ_contact_author_fax '089 289 13473'
_publ_contact_author_name
;
 Reiner Anwander
;
_publ_contact_author_phone '089 289 14378'
_publ_section_title
;
 C2-Symmetric ansa-Lanthanidocene Complexes. Synthesis via Silylamine
 Elimination and \b-SiH Agostic Rigidity
;
_journal_name_full 'Journal of the American Chemical Society'
_journal_page_first 3080
_journal_page_last 3096
_journal_paper_doi 10.1021/ja992786a
_journal_volume 122
_journal_year 2000
_chemical_compound_source 'see text'
_chemical_formula_moiety 'C34 H40 Lu N Si3'
_chemical_formula_sum 'C34 H40 Lu N Si3'
_chemical_formula_weight 721.91
_chemical_name_systematic
;
 ?
;
_space_group_IT_number 2
_symmetry_cell_setting triclinic
_symmetry_space_group_name_Hall '-P 1'
_symmetry_space_group_name_H-M 'P -1'
_cell_angle_alpha 78.198(8)
_cell_angle_beta 67.611(8)
_cell_angle_gamma 63.935(7)
_cell_formula_units_Z 2
_cell_length_a 11.6187(7)
_cell_length_b 12.1293(8)
_cell_length_c 13.9320(11)
_cell_measurement_temperature 293
_cell_volume 1629.1(2)
_computing_cell_refinement 'IPDS (STOE)'
_computing_data_collection 'IPDS (STOE)'
_computing_data_reduction 'IPDS (STOE)'
_computing_molecular_graphics 'PLATON (Spek, 1990)'
_computing_publication_material 'PLATON (Spek, 1990)'
_computing_structure_refinement 'SHELXL-97 (Sheldrick, 1997)'
_computing_structure_solution 'SIR97 (Giaccovazzo)'
_diffrn_measurement_device_type 'IPDS (STOE)'
_diffrn_measurement_method oscillation
_diffrn_radiation_monochromator graphite
_diffrn_radiation_source 'FR 591 rotating anode (Nonius)'
_diffrn_radiation_type 'Mo K\a'
_diffrn_radiation_wavelength 0.71073
_diffrn_reflns_av_R_equivalents 0.0591
_diffrn_reflns_av_sigmaI/netI 0.0637
_diffrn_reflns_limit_h_max 14
_diffrn_reflns_limit_h_min -14
_diffrn_reflns_limit_k_max 14
_diffrn_reflns_limit_k_min -13
_diffrn_reflns_limit_l_max 16
_diffrn_reflns_limit_l_min -16
_diffrn_reflns_number 9550
_diffrn_reflns_reduction_process
;
 ?
;
_diffrn_reflns_theta_max 25.66
_diffrn_reflns_theta_min 3.14
_exptl_absorpt_coefficient_mu 3.16
_exptl_absorpt_correction_type empirical
_exptl_absorpt_process_details 'Decay (STOE)'
_exptl_crystal_density_diffrn 1.472
_exptl_crystal_density_method 'Not Measured'
_exptl_crystal_F_000 728
_exptl_crystal_size_max 0.11
_exptl_crystal_size_mid 0.11
_exptl_crystal_size_min 0.08
_refine_diff_density_max 0.739
_refine_diff_density_min -0.514
_refine_diff_density_rms 0.078
_refine_ls_abs_structure_details none
_refine_ls_abs_structure_Flack none
_refine_ls_extinction_method none
_refine_ls_goodness_of_fit_ref 0.916
_refine_ls_hydrogen_treatment 'H-atom refinement: see text '
_refine_ls_matrix_type full
_refine_ls_number_parameters 365
_refine_ls_number_reflns 5683
_refine_ls_number_restraints 0
_refine_ls_restrained_S_all 0.916
_refine_ls_R_factor_all 0.0459
_refine_ls_R_factor_gt 0.0332
_refine_ls_shift/su_max 2.229
_refine_ls_shift/su_mean 0.006
_refine_ls_structure_factor_coef Fsqd
_refine_ls_weighting_details w=1/[\
_refine_ls_weighting_scheme calc
_refine_ls_wR_factor_gt 0.0744
_refine_ls_wR_factor_ref 0.0769
_reflns_number_gt 4486
_reflns_number_total 5683
_reflns_threshold_expression >2sigma(i)
_cod_data_source_file ja992786a_1.cif
_cod_data_source_block 15e
_cod_depositor_comments
;
The following automatic conversions were performed:

'_refine_ls_weighting_scheme' value 'calc w=1/[\' was changed to
'calc'. New tag '_refine_ls_weighting_details' was created. The value
of the new tag was set to 'w=1/[\'.

Automatic conversion script
Id: cif_fix_values 3143 2015-03-26 13:38:13Z robertas 
;
_cod_database_code 4115964

loop_
_symmetry_equiv_pos_as_xyz
x,y,z
-x,-y,-z

loop_
_atom_site_aniso_label
_atom_site_aniso_U_11
_atom_site_aniso_U_22
_atom_site_aniso_U_33
_atom_site_aniso_U_23
_atom_site_aniso_U_13
_atom_site_aniso_U_12
Lu 0.0454(1) 0.0524(1) 0.0720(2) 0.0045(1) -0.0228(1) -0.0248(1)
Si1 0.0733(9) 0.0864(13) 0.0878(13) -0.0069(10) -0.0216(9) -0.0406(9)
Si2 0.0793(9) 0.0859(12) 0.0606(10) 0.0177(8) -0.0305(8) -0.0481(9)
Si3 0.0532(6) 0.0579(9) 0.0914(12) 0.0173(8) -0.0309(7) -0.0283(6)
N 0.065(2) 0.092(4) 0.062(3) 0.007(2) -0.022(2) -0.042(2)
C1 0.121(7) 0.212(12) 0.078(6) -0.018(6) -0.018(5) -0.101(8)
C2 0.079(6) 0.226(16) 0.090(9) -0.011(9) 0.006(6) -0.074(8)
C3 0.078(3) 0.087(5) 0.098(5) 0.022(4) -0.031(3) -0.031(3)
C4 0.124(5) 0.103(6) 0.119(6) 0.025(5) -0.054(5) -0.076(5)
C5 0.074(3) 0.098(5) 0.087(5) 0.032(4) -0.034(3) -0.046(3)
C6 0.078(3) 0.065(4) 0.134(6) 0.035(4) -0.049(4) -0.040(3)
C11 0.047(2) 0.054(3) 0.085(4) 0.012(3) -0.031(2) -0.024(2)
C12 0.043(2) 0.062(4) 0.088(4) -0.006(3) -0.027(2) -0.018(2)
C13 0.043(2) 0.074(4) 0.082(4) -0.009(3) -0.020(2) -0.024(2)
C14 0.043(2) 0.056(3) 0.062(3) -0.004(2) -0.018(2) -0.020(2)
C15 0.046(2) 0.053(3) 0.075(4) 0.003(2) -0.029(2) -0.021(2)
C16 0.054(2) 0.061(3) 0.064(4) 0.000(3) -0.022(2) -0.019(2)
C17 0.063(3) 0.066(4) 0.076(4) -0.012(3) -0.025(3) -0.020(3)
C18 0.054(2) 0.053(3) 0.089(4) -0.001(3) -0.034(3) -0.018(2)
C19 0.047(2) 0.061(3) 0.079(4) 0.012(3) -0.028(2) -0.030(2)
C20 0.064(3) 0.074(4) 0.093(5) 0.012(3) -0.028(3) -0.040(3)
C21 0.077(4) 0.092(5) 0.117(6) 0.020(4) -0.031(4) -0.055(4)
C22 0.089(4) 0.064(5) 0.143(7) 0.012(4) -0.052(4) -0.046(4)
C23 0.081(3) 0.054(4) 0.120(6) -0.002(3) -0.051(4) -0.027(3)
C24 0.070(3) 0.059(4) 0.110(5) -0.015(3) -0.029(3) -0.020(3)
C31 0.044(2) 0.064(3) 0.082(4) 0.002(3) -0.020(2) -0.025(2)
C32 0.043(2) 0.062(3) 0.072(4) 0.009(3) -0.018(2) -0.026(2)
C33 0.047(2) 0.062(3) 0.068(4) 0.006(3) -0.021(2) -0.025(2)
C34 0.049(2) 0.063(4) 0.085(4) 0.002(3) -0.028(3) -0.029(2)
C35 0.050(2) 0.053(3) 0.092(4) 0.006(3) -0.025(2) -0.030(2)
C36 0.075(3) 0.065(4) 0.136(7) -0.002(4) -0.041(4) -0.039(3)
C37 0.086(4) 0.074(5) 0.143(7) -0.029(5) -0.030(4) -0.045(4)
C38 0.088(4) 0.097(6) 0.104(6) -0.010(4) -0.027(4) -0.062(4)
C39 0.070(3) 0.095(5) 0.082(4) 0.013(3) -0.029(3) -0.061(3)
C40 0.083(4) 0.108(5) 0.096(5) 0.019(4) -0.044(4) -0.059(4)
C41 0.112(5) 0.144(8) 0.102(6) 0.020(5) -0.054(5) -0.084(6)
C42 0.155(7) 0.161(10) 0.087(6) 0.010(6) -0.047(6) -0.118(8)
C43 0.137(6) 0.131(8) 0.113(7) -0.012(6) -0.037(6) -0.095(6)
C44 0.063(3) 0.080(4) 0.085(5) -0.001(3) -0.025(3) -0.021(3)
C7A 0.105(12) 0.092(14) 0.078(13) -0.014(11) -0.010(11) -0.043(11)

loop_
_atom_site_label
_atom_site_type_symbol
_atom_site_thermal_displace_type
_atom_site_fract_x
_atom_site_fract_y
_atom_site_fract_z
_atom_site_occupancy
_atom_site_U_iso_or_equiv
Lu Lu Uani 0.25646(2) 0.78668(2) 0.19099(2) 1.000 0.0547(1)
Si1 Si Uani 0.15762(17) 0.72963(19) 0.44276(16) 1.000 0.0803(7)
Si2 Si Uani 0.34171(16) 0.52409(17) 0.28128(13) 1.000 0.0705(6)
Si3 Si Uani 0.26040(13) 0.98951(14) -0.01577(14) 1.000 0.0663(5)
N N Uani 0.2504(4) 0.6650(5) 0.3293(4) 1.000 0.0703(18)
C1 C Uani 0.2481(9) 0.6929(11) 0.5366(7) 0.930 0.127(5)
C2 C Uani -0.0037(10) 0.7227(15) 0.5015(10) 0.690 0.137(6)
C3 C Uani 0.5124(6) 0.4405(6) 0.2943(6) 1.000 0.092(3)
C4 C Uani 0.2557(8) 0.4169(7) 0.3208(7) 1.000 0.104(3)
C5 C Uani 0.3252(6) 0.9544(6) -0.1552(5) 1.000 0.085(3)
C6 C Uani 0.2006(6) 1.1590(6) -0.0181(6) 1.000 0.090(3)
C11 C Uani 0.1278(4) 0.9287(5) 0.0676(5) 1.000 0.0600(18)
C12 C Uani 0.0343(4) 0.9662(5) 0.1705(5) 1.000 0.063(2)
C13 C Uani -0.0093(4) 0.8722(5) 0.2247(5) 1.000 0.065(2)
C14 C Uani 0.0512(4) 0.7745(5) 0.1571(4) 1.000 0.0532(16)
C15 C Uani 0.1365(4) 0.8069(5) 0.0595(4) 1.000 0.0556(18)
C16 C Uani 0.2054(5) 0.7237(5) -0.0205(4) 1.000 0.0609(18)
C17 C Uani 0.1877(5) 0.6186(5) -0.0089(5) 1.000 0.068(2)
C18 C Uani 0.1013(5) 0.5837(5) 0.0858(5) 1.000 0.0636(18)
C19 C Uani 0.0312(4) 0.6605(5) 0.1704(5) 1.000 0.0593(18)
C20 C Uani -0.0589(5) 0.6303(6) 0.2604(5) 1.000 0.074(2)
C21 C Uani -0.0784(6) 0.5237(7) 0.2662(7) 1.000 0.092(3)
C22 C Uani -0.0091(7) 0.4468(6) 0.1847(7) 1.000 0.091(3)
C23 C Uani 0.0787(6) 0.4759(5) 0.0951(6) 1.000 0.080(3)
C24 C Uani -0.0218(6) 1.0897(5) 0.2148(6) 1.000 0.080(2)
C31 C Uani 0.3892(4) 0.9039(5) 0.0527(5) 1.000 0.0632(18)
C32 C Uani 0.4820(4) 0.7768(5) 0.0425(4) 1.000 0.0594(18)
C33 C Uani 0.5211(4) 0.7331(5) 0.1302(4) 1.000 0.0586(18)
C34 C Uani 0.4585(4) 0.8292(5) 0.2000(5) 1.000 0.062(2)
C35 C Uani 0.3764(4) 0.9358(5) 0.1523(5) 1.000 0.0624(18)
C36 C Uani 0.3030(6) 1.0481(6) 0.2048(7) 1.000 0.086(3)
C37 C Uani 0.3095(7) 1.0528(7) 0.2989(7) 1.000 0.095(3)
C38 C Uani 0.3901(7) 0.9482(7) 0.3483(6) 1.000 0.087(3)
C39 C Uani 0.4691(5) 0.8360(6) 0.2981(5) 1.000 0.073(2)
C40 C Uani 0.5582(6) 0.7378(7) 0.3425(6) 1.000 0.087(3)
C41 C Uani 0.5632(8) 0.7482(10) 0.4388(7) 1.000 0.105(4)
C42 C Uani 0.4826(11) 0.8561(11) 0.4898(7) 1.000 0.113(5)
C43 C Uani 0.3975(9) 0.9551(10) 0.4473(8) 1.000 0.111(4)
C44 C Uani 0.5376(5) 0.6994(6) -0.0484(5) 1.000 0.079(2)
C7A C Uani 0.069(2) 0.9004(19) 0.4561(17) 0.380 0.095(8)
H1A H Uiso 0.12590 0.85940 0.41700 0.620 0.21(10)
H1B H Uiso 0.33460 0.69810 0.50170 0.930 0.1900
H1D H Uiso 0.19520 0.75020 0.59100 0.930 0.1900
H2 H Uiso 0.36740 0.54520 0.17020 1.000 0.085(18)
H2B H Uiso -0.04670 0.74170 0.45010 0.690 0.2050
H2C H Uiso -0.05880 0.78100 0.55510 0.690 0.2050
H2D H Uiso 0.00710 0.64150 0.53130 0.690 0.2050
H3B H Uiso 0.55900 0.49460 0.27380 1.000 0.1380
H1C H Uiso 0.26160 0.61110 0.56590 0.930 0.1900
H3D H Uiso 0.50360 0.41220 0.36530 1.000 0.1380
H4A H Uiso 0.16670 0.45860 0.31490 1.000 0.1560
H4B H Uiso 0.24830 0.38800 0.39150 1.000 0.1560
H4C H Uiso 0.30760 0.34830 0.27650 1.000 0.1560
H5A H Uiso 0.35890 0.86750 -0.16120 1.000 0.1280
H5B H Uiso 0.39720 0.98170 -0.19250 1.000 0.1280
H5C H Uiso 0.25290 0.99610 -0.18400 1.000 0.1280
H6A H Uiso 0.27340 1.18280 -0.06210 1.000 0.1350
H6B H Uiso 0.17150 1.18460 0.05110 1.000 0.1350
H6C H Uiso 0.12600 1.19720 -0.04450 1.000 0.1350
H13 H Uiso -0.06760 0.87400 0.29280 1.000 0.0780
H16 H Uiso 0.26430 0.74140 -0.08260 1.000 0.0730
H17 H Uiso 0.23290 0.56680 -0.06430 1.000 0.0820
H20 H Uiso -0.10560 0.68130 0.31640 1.000 0.0890
H21 H Uiso -0.13910 0.50430 0.32600 1.000 0.1100
H22 H Uiso -0.02160 0.37490 0.19010 1.000 0.1090
H23 H Uiso 0.12380 0.42400 0.03980 1.000 0.0960
H24A H Uiso 0.02020 1.14050 0.16580 1.000 0.1200
H24B H Uiso -0.00330 1.07930 0.27830 1.000 0.1200
H24C H Uiso -0.11810 1.12810 0.22840 1.000 0.1200
H33 H Uiso 0.57950 0.65320 0.14140 1.000 0.0710
H36 H Uiso 0.25050 1.11820 0.17460 1.000 0.1030
H37 H Uiso 0.25990 1.12660 0.33260 1.000 0.1140
H40 H Uiso 0.61430 0.66530 0.30760 1.000 0.1040
H41 H Uiso 0.62100 0.68220 0.46840 1.000 0.1260
H42 H Uiso 0.48570 0.86210 0.55420 1.000 0.1360
H43 H Uiso 0.34420 1.02740 0.48290 1.000 0.1330
H44A H Uiso 0.49790 0.74620 -0.10060 1.000 0.1180
H44B H Uiso 0.51630 0.62830 -0.02640 1.000 0.1180
H44C H Uiso 0.63440 0.67400 -0.07650 1.000 0.1180
H3C H Uiso 0.56320 0.37150 0.25060 1.000 0.1380
H2A H Uiso 0.23400 0.67600 0.51420 0.070 0.01(14)
H3A H Uiso 0.05280 0.68200 0.49000 0.310 2(5)
H71A H Uiso 0.13530 0.93610 0.42900 0.380 0.1430
H72A H Uiso 0.02080 0.91810 0.52820 0.380 0.1430
H73A H Uiso 0.00670 0.93450 0.41800 0.380 0.1430

loop_
_atom_type_symbol
_atom_type_description
_atom_type_scat_dispersion_real
_atom_type_scat_dispersion_imag
_atom_type_scat_source
Si Si 0.0817 0.0704 'International Tables Vol C Tables 4.2.6.8 and 6.1.1.4'
N N 0.0061 0.0033 'International Tables Vol C Tables 4.2.6.8 and 6.1.1.4'
Lu Lu -0.4720 5.8584 'International Tables Vol C Tables 4.2.6.8 and 6.1.1.4'
H H 0.0000 0.0000 'International Tables Vol C Tables 4.2.6.8 and 6.1.1.4'
C C 0.0033 0.0016 'International Tables Vol C Tables 4.2.6.8 and 6.1.1.4'

loop_
_geom_angle_atom_site_label_1
_geom_angle_atom_site_label_2
_geom_angle_atom_site_label_3
_geom_angle
_geom_angle_publ_flag
Si1 Lu Si2 59.25(5) yes
Si1 Lu N 26.74(15) yes
Si1 Lu C11 132.33(14) yes
Si1 Lu C12 100.61(15) yes
Si1 Lu C13 81.86(14) yes
Si1 Lu C14 96.79(12) yes
Si1 Lu C15 128.44(13) yes
Si1 Lu C31 140.29(14) yes
Si1 Lu C32 137.30(13) yes
Si1 Lu C33 106.85(12) yes
Si1 Lu C34 91.00(14) yes
Si1 Lu C35 107.84(15) yes
Si2 Lu N 32.54(14) yes
Si2 Lu C11 141.00(13) yes
Si2 Lu C12 137.72(14) yes
Si2 Lu C13 106.77(13) yes
Si2 Lu C14 91.86(12) yes
Si2 Lu C15 108.44(13) yes
Si2 Lu C31 132.81(13) yes
Si2 Lu C32 101.24(13) yes
Si2 Lu C33 82.88(12) yes
Si2 Lu C34 97.07(13) yes
Si2 Lu C35 128.72(13) yes
N Lu C11 146.8(2) yes
N Lu C12 120.9(2) yes
N Lu C13 94.5(2) yes
N Lu C14 96.20(19) yes
N Lu C15 124.60(19) yes
N Lu C31 145.8(2) yes
N Lu C32 123.42(19) yes
N Lu C33 95.80(19) yes
N Lu C34 93.3(2) yes
N Lu C35 120.4(2) yes
C11 Lu C12 32.3(2) yes
C11 Lu C13 53.04(19) yes
C11 Lu C14 53.11(17) yes
C11 Lu C15 32.70(17) yes
C11 Lu C31 67.00(19) yes
C11 Lu C32 87.71(18) yes
C11 Lu C33 116.94(18) yes
C11 Lu C34 117.24(18) yes
C11 Lu C35 86.62(19) yes
C12 Lu C13 30.95(18) yes
C12 Lu C14 51.23(17) yes
C12 Lu C15 52.46(18) yes
C12 Lu C31 87.34(18) yes
C12 Lu C32 115.55(18) yes
C12 Lu C33 139.19(18) yes
C12 Lu C34 121.67(17) yes
C12 Lu C35 91.60(18) yes
C13 Lu C14 30.78(17) yes
C13 Lu C15 52.18(18) yes
C13 Lu C31 117.24(18) yes
C13 Lu C32 140.38(18) yes
C13 Lu C33 169.62(17) yes
C13 Lu C34 146.61(17) yes
C13 Lu C35 120.89(17) yes
C14 Lu C15 31.69(16) yes
C14 Lu C31 117.45(18) yes
C14 Lu C32 123.10(16) yes
C14 Lu C33 148.41(16) yes
C14 Lu C34 170.32(17) yes
C14 Lu C35 139.09(17) yes
C15 Lu C31 87.10(18) yes
C15 Lu C32 92.73(17) yes
C15 Lu C33 121.78(16) yes
C15 Lu C34 139.96(18) yes
C15 Lu C35 114.93(18) yes
C31 Lu C32 32.14(17) yes
C31 Lu C33 52.42(17) yes
C31 Lu C34 53.28(19) yes
C31 Lu C35 32.6(2) yes
C32 Lu C33 30.47(16) yes
C32 Lu C34 51.41(18) yes
C32 Lu C35 52.18(18) yes
C33 Lu C34 30.90(17) yes
C33 Lu C35 51.64(17) yes
C34 Lu C35 31.70(18) yes
Lu Si1 N 36.18(19) yes
Lu Si1 C1 130.4(3) yes
Lu Si1 C2 117.2(4) yes
Lu Si1 C7A 86.9(7) yes
N Si1 C1 115.6(4) yes
N Si1 C2 115.9(5) yes
N Si1 C7A 123.1(7) yes
Lu Si2 N 44.03(18) yes
Lu Si2 C3 120.4(2) yes
Lu Si2 C4 131.3(3) yes
N Si2 C3 116.7(3) yes
N Si2 C4 116.8(3) yes
C3 Si2 C4 108.2(4) yes
C5 Si3 C6 104.0(3) yes
C5 Si3 C11 113.4(3) yes
C5 Si3 C31 113.8(3) yes
C6 Si3 C11 114.4(3) yes
C6 Si3 C31 113.6(3) yes
C11 Si3 C31 98.1(3) yes
N Si1 H2A 109.35 no
N Si1 H3A 106.20 no
Lu Si1 H3A 119.59 no
Lu Si1 H1A 68.23 no
Lu Si1 H2A 131.10 no
N Si1 H1A 103.69 no
Lu Si2 H2 60.97 no
N Si2 H2 104.59 no
C3 Si2 H2 104.59 no
C4 Si2 H2 104.56 no
Lu N Si1 117.1(3) yes
Lu N Si2 103.4(3) yes
Si1 N Si2 139.3(4) yes
Lu C11 C15 75.0(3) yes
Si3 C11 C12 126.4(4) yes
Si3 C11 C15 124.2(4) yes
C12 C11 C15 105.4(5) no
Lu C11 Si3 97.5(2) yes
Lu C11 C12 75.4(3) yes
Lu C12 C11 72.3(3) yes
C11 C12 C24 127.2(6) no
C13 C12 C24 122.4(6) no
Lu C12 C13 76.4(3) yes
Lu C12 C24 122.2(4) yes
C11 C12 C13 110.2(5) no
Lu C13 C12 72.6(3) yes
Lu C13 C14 74.7(3) yes
C12 C13 C14 108.0(5) no
Lu C14 C13 74.5(3) yes
Lu C14 C15 71.9(3) yes
Lu C14 C19 123.1(4) yes
C13 C14 C15 108.6(5) no
C13 C14 C19 130.6(5) no
C15 C14 C19 120.7(5) no
Lu C15 C11 72.4(3) yes
C11 C15 C16 133.6(5) no
C14 C15 C16 118.5(5) no
C11 C15 C14 107.8(5) no
Lu C15 C14 76.4(3) yes
Lu C15 C16 118.3(4) yes
C15 C16 C17 121.1(5) no
C16 C17 C18 122.4(5) no
C17 C18 C19 120.0(5) no
C17 C18 C23 121.7(6) no
C19 C18 C23 118.2(6) no
C18 C19 C20 120.1(5) no
C14 C19 C18 117.2(5) no
C14 C19 C20 122.6(5) no
C19 C20 C21 119.8(6) no
C20 C21 C22 120.7(8) no
C21 C22 C23 120.2(7) no
C18 C23 C22 120.9(6) no
Si3 C31 C32 126.5(4) yes
Si3 C31 C35 124.3(4) yes
C32 C31 C35 105.0(5) no
Lu C31 C32 75.4(3) yes
Lu C31 C35 74.4(3) yes
Lu C31 Si3 97.4(2) yes
Lu C32 C31 72.4(3) yes
Lu C32 C33 76.4(3) yes
C31 C32 C33 110.0(5) no
C31 C32 C44 127.6(5) no
C33 C32 C44 122.4(5) no
Lu C32 C44 120.2(4) yes
Lu C33 C34 74.8(3) yes
C32 C33 C34 109.5(5) no
Lu C33 C32 73.1(3) yes
C33 C34 C35 106.6(5) no
C33 C34 C39 132.6(5) no
C35 C34 C39 120.8(5) no
Lu C34 C33 74.3(3) yes
Lu C34 C35 71.5(3) yes
Lu C34 C39 121.2(4) yes
Lu C35 C31 73.0(3) yes
Lu C35 C34 76.8(3) yes
Lu C35 C36 117.7(5) yes
C34 C35 C36 118.9(6) no
C31 C35 C34 109.0(5) no
C31 C35 C36 132.1(6) no
C35 C36 C37 120.0(7) no
C36 C37 C38 122.3(7) no
C37 C38 C43 121.7(8) no
C37 C38 C39 120.2(7) no
C39 C38 C43 118.1(8) no
C38 C39 C40 119.6(7) no
C34 C39 C40 122.7(6) no
C34 C39 C38 117.7(6) no
C39 C40 C41 120.5(8) no
C40 C41 C42 120.0(10) no
C41 C42 C43 121.1(10) no
C38 C43 C42 120.6(9) no
Si1 C1 H1B 109.51 no
Si1 C1 H1C 109.46 no
Si1 C1 H1D 109.47 no
H1B C1 H1C 109.39 no
H1B C1 H1D 109.53 no
H1C C1 H1D 109.45 no
Si1 C2 H2B 109.49 no
Si1 C2 H2C 109.45 no
Si1 C2 H2D 109.41 no
H2B C2 H2C 109.54 no
H2B C2 H2D 109.51 no
H2C C2 H2D 109.43 no
Si2 C3 H3B 109.46 no
Si2 C3 H3C 109.50 no
Si2 C3 H3D 109.51 no
H3B C3 H3C 109.47 no
H3B C3 H3D 109.40 no
H3C C3 H3D 109.49 no
Si2 C4 H4A 109.50 no
Si2 C4 H4B 109.50 no
Si2 C4 H4C 109.47 no
H4A C4 H4B 109.46 no
H4A C4 H4C 109.48 no
H4B C4 H4C 109.42 no
Si3 C5 H5A 109.52 no
Si3 C5 H5B 109.52 no
Si3 C5 H5C 109.49 no
H5A C5 H5B 109.43 no
H5A C5 H5C 109.51 no
H5B C5 H5C 109.35 no
Si3 C6 H6A 109.46 no
Si3 C6 H6B 109.47 no
Si3 C6 H6C 109.43 no
H6A C6 H6B 109.47 no
H6A C6 H6C 109.50 no
H6B C6 H6C 109.50 no
H71A C7A H73A 109.40 no
H72A C7A H73A 109.77 no
Si1 C7A H72A 109.48 no
Si1 C7A H73A 109.68 no
Si1 C7A H71A 109.31 no
H71A C7A H72A 109.17 no
C14 C13 H13 125.94 no
C12 C13 H13 126.10 no
Lu C13 H13 118.61 no
C15 C16 H16 119.49 no
C17 C16 H16 119.37 no
C18 C17 H17 118.79 no
C16 C17 H17 118.81 no
C19 C20 H20 120.13 no
C21 C20 H20 120.05 no
C22 C21 H21 119.69 no
C20 C21 H21 119.57 no
C21 C22 H22 119.91 no
C23 C22 H22 119.91 no
C18 C23 H23 119.57 no
C22 C23 H23 119.50 no
H24A C24 H24B 109.53 no
H24A C24 H24C 109.42 no
C12 C24 H24C 109.45 no
C12 C24 H24A 109.45 no
C12 C24 H24B 109.45 no
H24B C24 H24C 109.53 no
C32 C33 H33 125.24 no
Lu C33 H33 118.80 no
C34 C33 H33 125.25 no
C37 C36 H36 119.97 no
C35 C36 H36 120.05 no
C36 C37 H37 118.89 no
C38 C37 H37 118.80 no
C39 C40 H40 119.79 no
C41 C40 H40 119.66 no
C42 C41 H41 119.98 no
C40 C41 H41 120.06 no
C41 C42 H42 119.52 no
C43 C42 H42 119.41 no
C38 C43 H43 119.69 no
C42 C43 H43 119.71 no
H44B C44 H44C 109.48 no
C32 C44 H44A 109.46 no
C32 C44 H44B 109.49 no
C32 C44 H44C 109.38 no
H44A C44 H44B 109.46 no
H44A C44 H44C 109.55 no

loop_
_geom_bond_atom_site_label_1
_geom_bond_atom_site_label_2
_geom_bond_distance
_geom_bond_publ_flag
Lu Si1 3.277(2) yes
Lu Si2 3.0407(19) yes
Lu N 2.173(5) yes
Lu C11 2.577(6) yes
Lu C12 2.618(6) yes
Lu C13 2.667(6) yes
Lu C14 2.670(6) yes
Lu C15 2.611(6) yes
Lu C31 2.580(6) yes
Lu C32 2.619(5) yes
Lu C33 2.661(6) yes
Lu C34 2.666(6) yes
Lu C35 2.598(6) yes
Si1 N 1.656(6) yes
Si1 C1 1.847(11) yes
Si1 C2 1.770(15) yes
Si1 C7A 1.88(2) yes
Si2 N 1.682(6) yes
Si2 C3 1.851(8) yes
Si2 C4 1.850(10) yes
Si3 C5 1.861(7) yes
Si3 C6 1.856(7) yes
Si3 C11 1.885(6) yes
Si3 C31 1.883(6) yes
Si1 H3A 1.4499 no
Si1 H1A 1.4499 no
Si1 H2A 1.4498 no
Si2 H2 1.4501 no
C11 C12 1.445(9) no
C11 C15 1.461(8) no
C12 C24 1.504(8) no
C12 C13 1.411(8) no
C13 C14 1.416(8) no
C14 C19 1.465(8) no
C14 C15 1.443(7) no
C15 C16 1.404(7) no
C16 C17 1.347(8) no
C17 C18 1.437(9) no
C18 C19 1.404(9) no
C18 C23 1.415(9) no
C19 C20 1.397(9) no
C20 C21 1.389(10) no
C21 C22 1.373(12) no
C22 C23 1.375(12) no
C31 C32 1.439(8) no
C31 C35 1.452(9) no
C32 C44 1.494(8) no
C32 C33 1.388(8) no
C33 C34 1.419(8) no
C34 C39 1.440(9) no
C34 C35 1.439(8) no
C35 C36 1.424(9) no
C36 C37 1.356(13) no
C37 C38 1.432(12) no
C38 C39 1.409(10) no
C38 C43 1.435(14) no
C39 C40 1.406(10) no
C40 C41 1.398(12) no
C41 C42 1.375(16) no
C42 C43 1.372(17) no
C1 H1B 0.9599 no
C1 H1C 0.9602 no
C1 H1D 0.9594 no
C2 H2B 0.9588 no
C2 H2C 0.9600 no
C2 H2D 0.9602 no
C3 H3B 0.9608 no
C3 H3C 0.9592 no
C3 H3D 0.9600 no
C4 H4A 0.9592 no
C4 H4B 0.9598 no
C4 H4C 0.9605 no
C5 H5A 0.9590 no
C5 H5B 0.9599 no
C5 H5C 0.9606 no
C6 H6A 0.9601 no
C6 H6B 0.9603 no
C6 H6C 0.9599 no
C7A H73A 0.9574 no
C7A H71A 0.9634 no
C7A H72A 0.9606 no
C13 H13 0.9303 no
C16 H16 0.9301 no
C17 H17 0.9305 no
C20 H20 0.9305 no
C21 H21 0.9300 no
C22 H22 0.9292 no
C23 H23 0.9303 no
C24 H24C 0.9599 no
C24 H24B 0.9592 no
C24 H24A 0.9603 no
C33 H33 0.9300 no
C36 H36 0.9303 no
C37 H37 0.9308 no
C40 H40 0.9297 no
C41 H41 0.9303 no
C42 H42 0.9302 no
C43 H43 0.9302 no
C44 H44A 0.9594 no
C44 H44B 0.9595 no
C44 H44C 0.9605 no

loop_
_geom_contact_atom_site_label_1
_geom_contact_atom_site_label_2
_geom_contact_distance
_geom_contact_site_symmetry_2
_geom_contact_publ_flag
Lu C37 4.183(9) . no
Lu C38 4.251(9) . no
Lu C39 3.628(7) . no
Lu H33 3.2137 . no
Lu H44B 3.5065 . no
Si3 H16 3.3045 . no
Si3 H24A 3.0931 . no
Si3 H36 3.2844 . no
Si3 H44A 3.0833 . no
C5 C16 3.546(9) . no
C5 C44 3.475(10) . no
C6 C36 3.545(12) . no
C6 C24 3.510(11) . no
C7A C7A 2.49(3) 2_576 no
C16 C5 3.546(9) . no
C23 C23 3.581(11) 2_565 no
C24 C6 3.510(11) . no
C24 C36 3.531(12) . no
C36 C24 3.531(12) . no
C36 C6 3.545(12) . no
C37 Lu 4.183(9) . no
C38 Lu 4.251(9) . no
C39 Lu 3.628(7) . no
C42 C43 3.537(18) 2_676 no
C43 C42 3.537(18) 2_676 no
C44 C5 3.475(10) . no
C2 H37 3.0413 2_576 no
C5 H44A 2.6280 . no
C5 H16 2.8619 . no
C6 H24A 2.6637 . no
C6 H36 2.8599 . no
C7A H72A 1.9969 2_576 no
C7A H71A 2.5292 2_576 no
C7A H73A 2.5640 2_576 no
C7A H24B 3.0553 . no
C12 H5C 3.0977 2_575 no
C13 H73A 3.0324 . no
C13 H20 2.8676 . no
C13 H5C 2.7862 2_575 no
C14 H6C 2.9046 2_575 no
C16 H5A 2.9559 . no
C18 H6C 2.9551 2_575 no
C19 H6C 2.7970 2_575 no
C19 H4A 3.0884 . no
C20 H4A 2.8029 . no
C20 H13 3.0331 . no
C21 H4A 2.9104 . no
C21 H40 3.0786 1_455 no
C23 H44C 2.9484 2_665 no
C24 H6B 2.9777 . no
C33 H6A 2.7677 2_675 no
C33 H40 2.8952 . no
C34 H6A 2.9279 2_675 no
C36 H6B 2.9120 . no
C37 H2C 2.9478 2_576 no
C37 H71A 2.8388 . no
C37 H5B 3.0229 2_675 no
C38 H5B 2.9235 2_675 no
C38 H71A 2.7980 . no
C39 H5B 3.0682 2_675 no
C40 H33 3.0641 . no
C40 H1B 2.8589 . no
C41 H3D 3.0623 2_666 no
C41 H1B 2.7603 . no
C42 H43 3.0810 2_676 no
C42 H1B 3.0341 . no
C43 H42 3.0597 2_676 no
C44 H5A 2.8970 . no
C44 H4C 3.0252 2_665 no
H1B C40 2.8589 . no
H1B C41 2.7603 . no
H1B C42 3.0341 . no
H1C H21 2.3470 2_566 no
H2B H20 2.5386 . no
H2B H13 2.4619 . no
H2C C37 2.9478 2_576 no
H2C H37 2.1896 2_576 no
H3B H33 2.4034 . no
H3B H40 2.5923 . no
H3C H16 2.5877 2_665 no
H3D H41 2.5673 2_666 no
H3D C41 3.0623 2_666 no
H4A C19 3.0884 . no
H4A C21 2.9104 . no
H4A C20 2.8029 . no
H4C C44 3.0252 2_665 no
H5A H44A 1.9820 . no
H5A H16 2.1499 . no
H5A C44 2.8970 . no
H5A C16 2.9559 . no
H5B C38 2.9235 2_675 no
H5B C39 3.0682 2_675 no
H5B C37 3.0229 2_675 no
H5C C13 2.7862 2_575 no
H5C C12 3.0977 2_575 no
H6A C33 2.7677 2_675 no
H6A C34 2.9279 2_675 no
H6B C36 2.9120 . no
H6B H24A 2.0656 . no
H6B C24 2.9777 . no
H6B H36 2.1067 . no
H6C C14 2.9046 2_575 no
H6C C18 2.9551 2_575 no
H6C C19 2.7970 2_575 no
H13 H20 2.4996 . no
H13 H73A 2.5600 . no
H13 H2B 2.4619 . no
H13 C20 3.0331 . no
H16 C5 2.8619 . no
H16 H5A 2.1499 . no
H16 Si3 3.3045 . no
H16 H3C 2.5877 2_665 no
H17 H23 2.4923 . no
H20 H2B 2.5386 . no
H20 C13 2.8676 . no
H20 H13 2.4996 . no
H21 H1C 2.3470 2_566 no
H23 H17 2.4923 . no
H24A H6B 2.0656 . no
H24A C6 2.6637 . no
H24A Si3 3.0931 . no
H24B H73A 2.3411 . no
H24B C7A 3.0553 . no
H33 Lu 3.2137 . no
H33 H3B 2.4034 . no
H33 H40 2.5399 . no
H33 C40 3.0641 . no
H36 H6B 2.1067 . no
H36 Si3 3.2844 . no
H36 C6 2.8599 . no
H37 H43 2.5076 . no
H37 C2 3.0413 2_576 no
H37 H2C 2.1896 2_576 no
H40 C21 3.0786 1_655 no
H40 H33 2.5399 . no
H40 H3B 2.5923 . no
H40 C33 2.8952 . no
H41 H3D 2.5673 2_666 no
H42 C43 3.0597 2_676 no
H43 C42 3.0810 2_676 no
H43 H37 2.5076 . no
H44A Si3 3.0833 . no
H44A H5A 1.9820 . no
H44A C5 2.6280 . no
H44B Lu 3.5065 . no
H44C C23 2.9484 2_665 no
H71A C37 2.8388 . no
H71A C38 2.7980 . no
H71A C7A 2.5292 2_576 no
H71A H72A 1.8871 2_576 no
H71A H73A 2.4785 2_576 no
H72A C7A 1.9969 2_576 no
H72A H71A 1.8871 2_576 no
H72A H72A 1.8987 2_576 no
H72A H73A 1.9298 2_576 no
H73A C13 3.0324 . no
H73A H13 2.5600 . no
H73A H24B 2.3411 . no
H73A C7A 2.5640 2_576 no
H73A H71A 2.4785 2_576 no
H73A H72A 1.9298 2_576 no

loop_
_geom_torsion_atom_site_label_1
_geom_torsion_atom_site_label_2
_geom_torsion_atom_site_label_3
_geom_torsion_atom_site_label_4
_geom_torsion
_geom_torsion_publ_flag
Si2 Lu Si1 N 2.2(4) no
Si2 Lu Si1 C1 80.4(5) no
Si2 Lu Si1 C2 -95.3(6) no
N Lu Si1 C1 78.3(6) no
N Lu Si1 C2 -97.4(7) no
C11 Lu Si1 N 135.1(4) no
C11 Lu Si1 C1 -146.6(5) no
C11 Lu Si1 C2 37.7(6) no
C12 Lu Si1 N 142.0(4) no
C12 Lu Si1 C1 -139.7(5) no
C12 Lu Si1 C2 44.6(6) no
C13 Lu Si1 N 117.3(4) no
C13 Lu Si1 C1 -164.4(5) no
C13 Lu Si1 C2 19.9(6) no
C14 Lu Si1 N 90.3(4) no
C14 Lu Si1 C1 168.6(5) no
C14 Lu Si1 C2 -7.1(6) no
C15 Lu Si1 N 92.0(4) no
C15 Lu Si1 C1 170.3(5) no
C15 Lu Si1 C2 -5.4(6) no
C31 Lu Si1 N -119.2(4) no
C31 Lu Si1 C1 -41.0(5) no
C31 Lu Si1 C2 143.3(6) no
C32 Lu Si1 N -69.7(4) no
C32 Lu Si1 C1 8.5(5) no
C32 Lu Si1 C2 -167.2(6) no
C33 Lu Si1 N -68.5(4) no
C33 Lu Si1 C1 9.8(5) no
C33 Lu Si1 C2 -165.9(6) no
C34 Lu Si1 N -95.5(4) no
C34 Lu Si1 C1 -17.2(5) no
C34 Lu Si1 C2 167.1(6) no
C35 Lu Si1 N -122.8(4) no
C35 Lu Si1 C1 -44.5(5) no
C35 Lu Si1 C2 139.8(6) no
Si1 Lu Si2 N -1.8(3) no
Si1 Lu Si2 C3 -100.0(3) no
Si1 Lu Si2 C4 85.5(4) no
N Lu Si2 C3 -98.2(4) no
N Lu Si2 C4 87.3(5) no
C11 Lu Si2 N -122.5(4) no
C11 Lu Si2 C3 139.3(4) no
C11 Lu Si2 C4 -35.2(4) no
C12 Lu Si2 N -72.2(4) no
C12 Lu Si2 C3 -170.4(3) no
C12 Lu Si2 C4 15.1(4) no
C13 Lu Si2 N -71.2(3) no
C13 Lu Si2 C3 -169.4(3) no
C13 Lu Si2 C4 16.1(4) no
C14 Lu Si2 N -98.6(3) no
C14 Lu Si2 C3 163.2(3) no
C14 Lu Si2 C4 -11.3(4) no
C15 Lu Si2 N -126.2(3) no
C15 Lu Si2 C3 135.6(3) no
C15 Lu Si2 C4 -38.8(4) no
C31 Lu Si2 N 130.2(3) no
C31 Lu Si2 C3 32.0(3) no
C31 Lu Si2 C4 -142.5(4) no
C32 Lu Si2 N 137.1(3) no
C32 Lu Si2 C3 38.9(3) no
C32 Lu Si2 C4 -135.6(4) no
C33 Lu Si2 N 112.6(3) no
C33 Lu Si2 C3 14.5(3) no
C33 Lu Si2 C4 -160.0(4) no
C34 Lu Si2 N 85.1(3) no
C34 Lu Si2 C3 -13.1(3) no
C34 Lu Si2 C4 172.5(4) no
C35 Lu Si2 N 87.0(3) no
C35 Lu Si2 C3 -11.2(3) no
C35 Lu Si2 C4 174.4(4) no
Si1 Lu N Si2 176.5(6) no
Si2 Lu N Si1 -176.5(6) no
C11 Lu N Si1 -72.4(5) no
C11 Lu N Si2 104.1(4) no
C12 Lu N Si1 -44.8(4) no
C12 Lu N Si2 131.7(3) no
C13 Lu N Si1 -61.9(3) no
C13 Lu N Si2 114.6(3) no
C14 Lu N Si1 -92.8(3) no
C14 Lu N Si2 83.7(3) no
C15 Lu N Si1 -108.0(3) no
C15 Lu N Si2 68.5(3) no
C31 Lu N Si1 96.9(4) no
C31 Lu N Si2 -86.6(4) no
C32 Lu N Si1 130.3(3) no
C32 Lu N Si2 -53.1(3) no
C33 Lu N Si1 116.5(3) no
C33 Lu N Si2 -67.0(3) no
C34 Lu N Si1 85.6(3) no
C34 Lu N Si2 -97.9(3) no
C35 Lu N Si1 68.0(4) no
C35 Lu N Si2 -115.4(3) no
Si1 Lu C11 Si3 138.58(16) no
Si1 Lu C11 C12 12.8(4) no
Si1 Lu C11 C15 -97.9(3) no
Si2 Lu C11 Si3 -129.94(17) no
Si2 Lu C11 C12 104.3(3) no
Si2 Lu C11 C15 -6.4(4) no
N Lu C11 Si3 174.0(3) no
N Lu C11 C12 48.3(5) no
N Lu C11 C15 -62.5(5) no
C12 Lu C11 Si3 125.8(4) no
C12 Lu C11 C15 -110.7(5) no
C13 Lu C11 Si3 160.9(3) no
C13 Lu C11 C12 35.1(3) no
C13 Lu C11 C15 -75.6(3) no
C14 Lu C11 Si3 -160.3(3) no
C14 Lu C11 C12 73.9(3) no
C14 Lu C11 C15 -36.9(3) no
C15 Lu C11 Si3 -123.5(4) no
C15 Lu C11 C12 110.7(5) no
C31 Lu C11 Si3 0.5(2) no
C31 Lu C11 C12 -125.3(4) no
C31 Lu C11 C15 124.0(4) no
C32 Lu C11 Si3 -24.8(2) no
C32 Lu C11 C12 -150.6(3) no
C32 Lu C11 C15 98.7(3) no
C33 Lu C11 Si3 -15.9(3) no
C33 Lu C11 C12 -141.7(3) no
C33 Lu C11 C15 107.6(3) no
C34 Lu C11 Si3 18.9(3) no
C34 Lu C11 C12 -106.9(3) no
C34 Lu C11 C15 142.4(3) no
C35 Lu C11 Si3 27.4(2) no
C35 Lu C11 C12 -98.4(3) no
C35 Lu C11 C15 150.9(3) no
Si1 Lu C12 C11 -170.4(3) no
Si1 Lu C12 C13 -53.7(4) no
Si1 Lu C12 C24 66.3(5) no
Si2 Lu C12 C11 -115.0(3) no
Si2 Lu C12 C13 1.8(5) no
Si2 Lu C12 C24 121.7(5) no
N Lu C12 C11 -151.6(3) no
N Lu C12 C13 -34.9(4) no
N Lu C12 C24 85.1(5) no
C11 Lu C12 C13 116.7(5) no
C11 Lu C12 C24 -123.3(7) no
C13 Lu C12 C11 -116.7(5) no
C13 Lu C12 C24 120.0(7) no
C14 Lu C12 C11 -80.2(4) no
C14 Lu C12 C13 36.6(3) no
C14 Lu C12 C24 156.5(6) no
C15 Lu C12 C11 -39.6(3) no
C15 Lu C12 C13 77.2(4) no
C15 Lu C12 C24 -162.9(6) no
C31 Lu C12 C11 48.8(3) no
C31 Lu C12 C13 165.5(4) no
C31 Lu C12 C24 -74.5(5) no
C32 Lu C12 C11 32.9(4) no
C32 Lu C12 C13 149.7(3) no
C32 Lu C12 C24 -90.4(5) no
C33 Lu C12 C11 57.7(4) no
C33 Lu C12 C13 174.4(3) no
C33 Lu C12 C24 -65.6(6) no
C34 Lu C12 C11 91.7(4) no
C34 Lu C12 C13 -151.5(3) no
C34 Lu C12 C24 -31.5(6) no
C35 Lu C12 C11 81.1(3) no
C35 Lu C12 C13 -162.2(4) no
C35 Lu C12 C24 -42.2(5) no
Si1 Lu C13 C12 126.9(4) no
Si1 Lu C13 C14 -118.3(3) no
Si2 Lu C13 C12 -178.8(3) no
Si2 Lu C13 C14 -63.9(3) no
N Lu C13 C12 150.5(4) no
N Lu C13 C14 -94.6(3) no
C11 Lu C13 C12 -36.7(3) no
C11 Lu C13 C14 78.2(4) no
C12 Lu C13 C14 114.9(5) no
C14 Lu C13 C12 -114.9(5) no
C15 Lu C13 C12 -78.1(4) no
C15 Lu C13 C14 36.7(3) no
C31 Lu C13 C12 -16.3(4) no
C31 Lu C13 C14 98.6(3) no
C32 Lu C13 C12 -45.6(5) no
C32 Lu C13 C14 69.2(4) no
C34 Lu C13 C12 47.5(5) no
C34 Lu C13 C14 162.4(3) no
C35 Lu C13 C12 20.9(4) no
C35 Lu C13 C14 135.8(3) no
Si1 Lu C14 C13 61.4(3) no
Si1 Lu C14 C15 177.4(3) no
Si1 Lu C14 C19 -67.3(4) no
Si2 Lu C14 C13 120.6(3) no
Si2 Lu C14 C15 -123.3(3) no
Si2 Lu C14 C19 -8.0(4) no
N Lu C14 C13 88.3(3) no
N Lu C14 C15 -155.7(3) no
N Lu C14 C19 -40.4(5) no
C11 Lu C14 C13 -77.9(4) no
C11 Lu C14 C15 38.1(3) no
C11 Lu C14 C19 153.4(5) no
C12 Lu C14 C13 -36.8(3) no
C12 Lu C14 C15 79.2(3) no
C12 Lu C14 C19 -165.4(5) no
C13 Lu C14 C15 116.0(5) no
C13 Lu C14 C19 -128.7(6) no
C15 Lu C14 C13 -116.0(5) no
C15 Lu C14 C19 115.3(6) no
C31 Lu C14 C13 -97.8(3) no
C31 Lu C14 C15 18.2(4) no
C31 Lu C14 C19 133.5(4) no
C32 Lu C14 C13 -134.6(3) no
C32 Lu C14 C15 -18.6(4) no
C32 Lu C14 C19 96.7(5) no
C33 Lu C14 C13 -159.9(3) no
C33 Lu C14 C15 -43.9(5) no
C33 Lu C14 C19 71.4(6) no
C35 Lu C14 C13 -66.1(4) no
C35 Lu C14 C15 49.9(4) no
C35 Lu C14 C19 165.3(4) no
Si1 Lu C15 C11 110.8(3) no
Si1 Lu C15 C14 -3.3(4) no
Si1 Lu C15 C16 -118.6(4) no
Si2 Lu C15 C11 175.7(3) no
Si2 Lu C15 C14 61.7(3) no
Si2 Lu C15 C16 -53.6(4) no
N Lu C15 C11 143.9(3) no
N Lu C15 C14 29.8(4) no
N Lu C15 C16 -85.5(5) no
C11 Lu C15 C14 -114.1(5) no
C11 Lu C15 C16 130.6(6) no
C12 Lu C15 C11 39.1(3) no
C12 Lu C15 C14 -75.0(3) no
C12 Lu C15 C16 169.7(5) no
C13 Lu C15 C11 78.5(4) no
C13 Lu C15 C14 -35.6(3) no
C13 Lu C15 C16 -150.9(5) no
C14 Lu C15 C11 114.1(5) no
C14 Lu C15 C16 -115.3(6) no
C31 Lu C15 C11 -49.8(3) no
C31 Lu C15 C14 -163.9(3) no
C31 Lu C15 C16 80.8(4) no
C32 Lu C15 C11 -81.5(3) no
C32 Lu C15 C14 164.5(3) no
C32 Lu C15 C16 49.2(4) no
C33 Lu C15 C11 -91.2(4) no
C33 Lu C15 C14 154.7(3) no
C33 Lu C15 C16 39.4(5) no
C34 Lu C15 C11 -57.5(4) no
C34 Lu C15 C14 -171.6(3) no
C34 Lu C15 C16 73.1(5) no
C35 Lu C15 C11 -32.4(4) no
C35 Lu C15 C14 -146.4(3) no
C35 Lu C15 C16 98.3(4) no
Si1 Lu C31 Si3 -129.86(18) no
Si1 Lu C31 C32 104.2(3) no
Si1 Lu C31 C35 -6.3(4) no
Si2 Lu C31 Si3 138.73(15) no
Si2 Lu C31 C32 12.8(4) no
Si2 Lu C31 C35 -97.7(3) no
N Lu C31 Si3 -174.2(3) no
N Lu C31 C32 59.9(5) no
N Lu C31 C35 -50.6(5) no
C11 Lu C31 Si3 -0.5(2) no
C11 Lu C31 C32 -126.4(4) no
C11 Lu C31 C35 123.1(4) no
C12 Lu C31 Si3 -26.4(2) no
C12 Lu C31 C32 -152.3(3) no
C12 Lu C31 C35 97.2(3) no
C13 Lu C31 Si3 -18.1(3) no
C13 Lu C31 C32 -144.0(3) no
C13 Lu C31 C35 105.5(3) no
C14 Lu C31 Si3 16.7(3) no
C14 Lu C31 C32 -109.3(3) no
C14 Lu C31 C35 140.2(3) no
C15 Lu C31 Si3 26.1(2) no
C15 Lu C31 C32 -99.8(3) no
C15 Lu C31 C35 149.7(3) no
C32 Lu C31 Si3 125.9(4) no
C32 Lu C31 C35 -110.5(5) no
C33 Lu C31 Si3 160.9(3) no
C33 Lu C31 C32 35.0(3) no
C33 Lu C31 C35 -75.5(3) no
C34 Lu C31 Si3 -160.1(3) no
C34 Lu C31 C32 74.0(3) no
C34 Lu C31 C35 -36.5(3) no
C35 Lu C31 Si3 -123.6(4) no
C35 Lu C31 C32 110.5(5) no
Si1 Lu C32 C31 -114.0(3) no
Si1 Lu C32 C33 2.3(4) no
Si1 Lu C32 C44 122.1(4) no
Si2 Lu C32 C31 -170.4(3) no
Si2 Lu C32 C33 -54.1(3) no
Si2 Lu C32 C44 65.7(4) no
N Lu C32 C31 -144.4(3) no
N Lu C32 C33 -28.0(4) no
N Lu C32 C44 91.7(5) no
C11 Lu C32 C31 47.8(3) no
C11 Lu C32 C33 164.2(3) no
C11 Lu C32 C44 -76.0(4) no
C12 Lu C32 C31 30.9(4) no
C12 Lu C32 C33 147.3(3) no
C12 Lu C32 C44 -92.9(5) no
C13 Lu C32 C31 55.0(4) no
C13 Lu C32 C33 171.4(3) no
C13 Lu C32 C44 -68.8(5) no
C14 Lu C32 C31 89.8(4) no
C14 Lu C32 C33 -153.8(3) no
C14 Lu C32 C44 -34.0(5) no
C15 Lu C32 C31 80.1(3) no
C15 Lu C32 C33 -163.5(3) no
C15 Lu C32 C44 -43.7(4) no
C31 Lu C32 C33 116.4(5) no
C31 Lu C32 C44 -123.8(6) no
C33 Lu C32 C31 -116.4(5) no
C33 Lu C32 C44 119.8(6) no
C34 Lu C32 C31 -80.3(4) no
C34 Lu C32 C33 36.0(3) no
C34 Lu C32 C44 155.8(5) no
C35 Lu C32 C31 -39.7(3) no
C35 Lu C32 C33 76.7(4) no
C35 Lu C32 C44 -163.5(5) no
Si1 Lu C33 C32 -178.3(3) no
Si1 Lu C33 C34 -61.9(3) no
Si2 Lu C33 C32 126.8(3) no
Si2 Lu C33 C34 -116.8(3) no
N Lu C33 C32 156.8(3) no
N Lu C33 C34 -86.8(3) no
C11 Lu C33 C32 -17.7(4) no
C11 Lu C33 C34 98.7(3) no
C12 Lu C33 C32 -48.2(4) no
C12 Lu C33 C34 68.2(4) no
C14 Lu C33 C32 44.9(5) no
C14 Lu C33 C34 161.3(3) no
C15 Lu C33 C32 19.5(4) no
C15 Lu C33 C34 135.9(3) no
C31 Lu C33 C32 -37.0(3) no
C31 Lu C33 C34 79.4(4) no
C32 Lu C33 C34 116.4(5) no
C34 Lu C33 C32 -116.4(5) no
C35 Lu C33 C32 -78.6(4) no
C35 Lu C33 C34 37.8(3) no
Si1 Lu C34 C33 122.4(3) no
Si1 Lu C34 C35 -123.7(3) no
Si1 Lu C34 C39 -8.3(4) no
Si2 Lu C34 C33 63.2(3) no
Si2 Lu C34 C35 177.2(3) no
Si2 Lu C34 C39 -67.4(5) no
N Lu C34 C33 95.7(3) no
N Lu C34 C35 -150.3(4) no
N Lu C34 C39 -34.9(5) no
C11 Lu C34 C33 -97.6(3) no
C11 Lu C34 C35 16.3(4) no
C11 Lu C34 C39 131.7(4) no
C12 Lu C34 C33 -134.5(3) no
C12 Lu C34 C35 -20.6(4) no
C12 Lu C34 C39 94.8(5) no
C13 Lu C34 C33 -161.0(3) no
C13 Lu C34 C35 -47.0(5) no
C13 Lu C34 C39 68.4(6) no
C15 Lu C34 C33 -66.8(4) no
C15 Lu C34 C35 47.2(5) no
C15 Lu C34 C39 162.6(4) no
C31 Lu C34 C33 -76.4(4) no
C31 Lu C34 C35 37.6(3) no
C31 Lu C34 C39 153.0(5) no
C32 Lu C34 C33 -35.5(3) no
C32 Lu C34 C35 78.4(4) no
C32 Lu C34 C39 -166.2(5) no
C33 Lu C34 C35 113.9(5) no
C33 Lu C34 C39 -130.7(6) no
C35 Lu C34 C33 -113.9(5) no
C35 Lu C34 C39 115.4(6) no
Si1 Lu C35 C31 175.8(3) no
Si1 Lu C35 C34 60.9(4) no
Si1 Lu C35 C36 -55.0(5) no
Si2 Lu C35 C31 111.3(3) no
Si2 Lu C35 C34 -3.6(4) no
Si2 Lu C35 C36 -119.5(5) no
N Lu C35 C31 149.8(3) no
N Lu C35 C34 34.9(4) no
N Lu C35 C36 -81.0(6) no
C11 Lu C35 C31 -50.6(3) no
C11 Lu C35 C34 -165.5(4) no
C11 Lu C35 C36 78.6(5) no
C12 Lu C35 C31 -82.5(3) no
C12 Lu C35 C34 162.6(4) no
C12 Lu C35 C36 46.6(5) no
C13 Lu C35 C31 -93.1(4) no
C13 Lu C35 C34 152.0(3) no
C13 Lu C35 C36 36.0(6) no
C14 Lu C35 C31 -60.1(4) no
C14 Lu C35 C34 -175.0(3) no
C14 Lu C35 C36 69.1(6) no
C15 Lu C35 C31 -33.8(4) no
C15 Lu C35 C34 -148.6(3) no
C15 Lu C35 C36 95.4(5) no
C31 Lu C35 C34 -114.9(5) no
C31 Lu C35 C36 129.2(7) no
C32 Lu C35 C31 39.1(3) no
C32 Lu C35 C34 -75.8(4) no
C32 Lu C35 C36 168.3(6) no
C33 Lu C35 C31 78.1(3) no
C33 Lu C35 C34 -36.8(3) no
C33 Lu C35 C36 -152.7(6) no
C34 Lu C35 C31 114.9(5) no
C34 Lu C35 C36 -116.0(7) no
C13 Lu Si2 H2 100.07 no
C14 Lu Si2 H2 72.69 no
C15 Lu Si2 H2 45.14 no
C31 Lu Si2 H2 -58.51 no
C32 Lu Si2 H2 -51.60 no
C33 Lu Si2 H2 -76.04 no
C34 Lu Si2 H2 -103.56 no
C35 Lu Si2 H2 -101.67 no
Si1 Lu C13 H13 4.70 no
Si2 Lu C13 H13 59.06 no
N Lu C13 H13 28.34 no
C11 Lu C13 H13 -158.84 no
C12 Lu C13 H13 -122.18 no
C14 Lu C13 H13 122.97 no
C15 Lu C13 H13 159.68 no
Si2 Lu Si1 H1A 170.11 no
N Lu Si1 H1A 167.93 no
C11 Lu Si1 H1A -56.95 no
C12 Lu Si1 H1A -50.03 no
C13 Lu Si1 H1A -74.78 no
C14 Lu Si1 H1A -101.77 no
C15 Lu Si1 H1A -100.03 no
C31 Lu Si1 H1A 48.68 no
C32 Lu Si1 H1A 98.18 no
C33 Lu Si1 H1A 99.43 no
C34 Lu Si1 H1A 72.48 no
C35 Lu Si1 H1A 45.14 no
Si1 Lu Si2 H2 169.49 no
N Lu Si2 H2 171.31 no
C11 Lu Si2 H2 48.81 no
C12 Lu Si2 H2 99.12 no
C31 Lu C13 H13 -138.47 no
C32 Lu C13 H13 -167.81 no
C34 Lu C13 H13 -74.64 no
C35 Lu C13 H13 -101.26 no
Si1 Lu C33 H33 60.26 no
Si2 Lu C33 H33 5.45 no
N Lu C33 H33 35.38 no
C11 Lu C33 H33 -139.15 no
C12 Lu C33 H33 -169.57 no
C14 Lu C33 H33 -76.47 no
C15 Lu C33 H33 -101.86 no
C31 Lu C33 H33 -158.36 no
C32 Lu C33 H33 -121.40 no
C34 Lu C33 H33 122.20 no
C35 Lu C33 H33 159.96 no
Lu Si1 N Si2 -174.8(8) no
C1 Si1 N Lu -124.2(5) no
C1 Si1 N Si2 61.0(7) no
C2 Si1 N Lu 101.4(6) no
C2 Si1 N Si2 -73.4(8) no
Lu Si2 N Si1 175.2(8) no
C3 Si2 N Lu 107.1(3) no
C3 Si2 N Si1 -77.6(7) no
C4 Si2 N Lu -122.8(4) no
C4 Si2 N Si1 52.4(7) no
C5 Si3 C11 Lu 119.7(3) no
C5 Si3 C11 C12 -163.0(5) no
C5 Si3 C11 C15 42.8(6) no
C6 Si3 C11 Lu -121.3(3) no
C6 Si3 C11 C12 -43.9(6) no
C11 Si3 C31 C35 -75.5(5) no
C5 Si3 C31 C32 -42.1(6) no
C5 Si3 C31 C35 164.5(5) no
C6 Si3 C11 C15 161.9(5) no
C31 Si3 C11 Lu -0.7(3) no
C31 Si3 C11 C12 76.7(5) no
C31 Si3 C11 C15 -77.5(5) no
C5 Si3 C31 Lu -119.4(3) no
C6 Si3 C31 C32 -160.8(5) no
C6 Si3 C31 C35 45.7(6) no
C6 Si3 C31 Lu 121.9(3) no
C11 Si3 C31 C32 78.0(6) no
C11 Si3 C31 Lu 0.7(3) no
Lu C11 C12 C13 -67.7(4) no
Lu C11 C12 C24 117.3(6) no
C15 C11 C12 C24 -173.1(6) no
Lu C11 C15 C14 68.8(4) no
Lu C11 C15 C16 -112.6(7) no
Si3 C11 C15 Lu 88.8(4) no
Si3 C11 C15 C14 157.6(4) no
Si3 C11 C15 C16 -23.7(10) no
C12 C11 C15 Lu -69.9(4) no
C12 C11 C15 C14 -1.1(6) no
C12 C11 C15 C16 177.6(6) no
Si3 C11 C12 C13 -156.2(5) no
Si3 C11 C12 C24 28.8(9) no
Si3 C11 C12 Lu -88.5(4) no
C15 C11 C12 C13 1.8(7) no
C15 C11 C12 Lu 69.5(4) no
C11 C12 C13 Lu 65.0(4) no
Lu C12 C13 C14 -67.0(4) no
C24 C12 C13 C14 173.3(6) no
C11 C12 C13 C14 -1.9(7) no
C24 C12 C13 Lu -119.7(6) no
Lu C13 C14 C19 120.6(6) no
C12 C13 C14 Lu 65.5(4) no
C12 C13 C14 C15 1.2(7) no
C12 C13 C14 C19 -173.9(6) no
Lu C13 C14 C15 -64.3(4) no
C13 C14 C15 C16 -178.9(5) no
C19 C14 C15 Lu -118.3(5) no
C19 C14 C15 C11 175.6(5) no
Lu C14 C15 C11 -66.1(4) no
Lu C14 C15 C16 115.1(5) no
C13 C14 C15 Lu 66.0(4) no
C13 C14 C15 C11 -0.1(6) no
C15 C14 C19 C20 -174.7(6) no
C15 C14 C19 C18 1.8(8) no
Lu C14 C19 C18 -85.6(6) no
Lu C14 C19 C20 97.9(6) no
C19 C14 C15 C16 -3.3(8) no
C13 C14 C19 C20 -0.1(10) no
C13 C14 C19 C18 176.4(6) no
C14 C15 C16 C17 3.2(9) no
C11 C15 C16 C17 -175.3(6) no
Lu C15 C16 C17 92.5(7) no
C15 C16 C17 C18 -1.8(10) no
C16 C17 C18 C23 176.9(7) no
C16 C17 C18 C19 0.2(11) no
C23 C18 C19 C20 -0.5(9) no
C17 C18 C19 C14 -0.3(9) no
C17 C18 C19 C20 176.3(6) no
C23 C18 C19 C14 -177.1(6) no
C17 C18 C23 C22 -177.0(7) no
C19 C18 C23 C22 -0.3(11) no
C18 C19 C20 C21 0.4(10) no
C14 C19 C20 C21 176.8(6) no
C19 C20 C21 C22 0.6(12) no
C20 C21 C22 C23 -1.4(13) no
C21 C22 C23 C18 1.2(12) no
Lu C31 C32 C33 -67.9(4) no
C35 C31 C32 Lu 69.1(4) no
C35 C31 C32 C33 1.2(7) no
C35 C31 C32 C44 -176.0(6) no
Lu C31 C32 C44 114.9(6) no
Si3 C31 C32 Lu -88.5(5) no
Si3 C31 C32 C33 -156.3(5) no
Si3 C31 C32 C44 26.5(9) no
C32 C31 C35 Lu -69.8(4) no
C32 C31 C35 C34 -0.8(7) no
C32 C31 C35 C36 177.9(7) no
Si3 C31 C35 Lu 88.4(4) no
Lu C31 C35 C34 69.0(4) no
Lu C31 C35 C36 -112.3(8) no
Si3 C31 C35 C34 157.4(4) no
Si3 C31 C35 C36 -23.9(10) no
Lu C32 C33 C34 -66.5(4) no
C31 C32 C33 C34 -1.1(7) no
C44 C32 C33 Lu -117.3(6) no
C31 C32 C33 Lu 65.3(4) no
C44 C32 C33 C34 176.2(5) no
Lu C33 C34 C39 118.3(7) no
C32 C33 C34 Lu 65.4(4) no
Lu C33 C34 C35 -64.8(4) no
C32 C33 C34 C35 0.6(7) no
C32 C33 C34 C39 -176.3(7) no
C33 C34 C35 Lu 66.7(4) no
C39 C34 C35 Lu -115.9(6) no
C33 C34 C35 C31 0.1(6) no
C33 C34 C35 C36 -178.8(6) no
Lu C34 C39 C38 -82.2(7) no
Lu C34 C39 C40 100.4(7) no
C33 C34 C39 C38 -179.6(7) no
C33 C34 C39 C40 3.0(12) no
C35 C34 C39 C38 3.8(10) no
C39 C34 C35 C31 177.5(6) no
C39 C34 C35 C36 -1.4(9) no
Lu C34 C35 C31 -66.6(4) no
Lu C34 C35 C36 114.6(6) no
C35 C34 C39 C40 -173.6(7) no
C34 C35 C36 C37 -1.0(11) no
Lu C35 C36 C37 88.7(9) no
C31 C35 C36 C37 -179.6(8) no
C35 C36 C37 C38 0.9(13) no
C36 C37 C38 C43 179.1(10) no
C36 C37 C38 C39 1.6(14) no
C43 C38 C39 C40 -4.0(12) no
C43 C38 C39 C34 178.6(8) no
C37 C38 C39 C40 173.6(8) no
C37 C38 C39 C34 -3.9(12) no
C37 C38 C43 C42 -175.5(11) no
C39 C38 C43 C42 2.1(16) no
C34 C39 C40 C41 -179.0(8) no
C38 C39 C40 C41 3.7(12) no
C39 C40 C41 C42 -1.4(15) no
C40 C41 C42 C43 -0.6(18) no
C41 C42 C43 C38 0.3(19) no
